data_4331835
loop_
_publ_author_name
'Fielden, John'
'Sprott, Joanna'
'Long, De-Liang'
'K\"ogerler, Paul'
'Cronin, Leroy'

_publ_section_title
;
 Controlling Aggregation of Copper(II)-Based Coordination
 Compounds:&#x00A0; From Mononuclear to Dinuclear, Tetranuclear, and
 Polymeric Copper Complexes
;
_journal_issue 7
_journal_name_full 'Inorganic Chemistry'
_journal_page_first 2886
_journal_page_last 2895
_journal_paper_doi 10.1021/ic051647t
_journal_volume 45
_journal_year 2006
_chemical_formula_moiety '(C24 H60 Cu4 N8 O8 4+), 4(Cl O4 -), 2.5(C H4 O)'
_chemical_formula_sum 'C26.5 H70 Cl4 Cu4 N8 O26.5'
_chemical_formula_weight 1320.87
_chemical_name_systematic
;
 ?
;
_space_group_IT_number 14
_symmetry_cell_setting monoclinic
_symmetry_space_group_name_Hall '-P 2yn'
_symmetry_space_group_name_H-M 'P 1 21/n 1'
_atom_sites_solution_hydrogens geom
_atom_sites_solution_primary direct
_atom_sites_solution_secondary difmap
_audit_creation_method SHELXL-97
_cell_angle_alpha 90
_cell_angle_beta 102.0030(10)
_cell_angle_gamma 90
_cell_formula_units_Z 4
_cell_length_a 10.6310(2)
_cell_length_b 25.6433(4)
_cell_length_c 19.6386(4)
_cell_measurement_reflns_used 81083
_cell_measurement_temperature 150(2)
_cell_measurement_theta_max 26.022
_cell_measurement_theta_min 1.52
_cell_volume 5236.71(17)
_computing_cell_refinement 'HKL Scalepack (Otwinowski & Minor 1997)'
_computing_data_collection 'Collect (Nonius BV, 1997-2000)'
_computing_data_reduction 'HKL Denzo and Scalepack (Otwinowski & Minor 1997)'
_computing_molecular_graphics 'Ortep-3 for Windows (Farrugia, 1997)'
_computing_publication_material 'WinGX publication routines (Farrugia, 1999)'
_computing_structure_refinement 'SHELXL-97 (Sheldrick, 1997)'
_computing_structure_solution 'SHELXS-97 (Sheldrick, 1997)'
_diffrn_ambient_temperature 150(2)
_diffrn_measured_fraction_theta_full 0.970
_diffrn_measured_fraction_theta_max 0.970
_diffrn_measurement_device_type 'Nonius Kappa CCD'
_diffrn_measurement_method \w
_diffrn_radiation_monochromator graphite
_diffrn_radiation_source 'fine-focus sealed tube'
_diffrn_radiation_type MoK\a
_diffrn_radiation_wavelength 0.71073
_diffrn_reflns_av_R_equivalents 0.0828
_diffrn_reflns_av_sigmaI/netI 0.0869
_diffrn_reflns_limit_h_max 12
_diffrn_reflns_limit_h_min -13
_diffrn_reflns_limit_k_max 31
_diffrn_reflns_limit_k_min 0
_diffrn_reflns_limit_l_max 24
_diffrn_reflns_limit_l_min 0
_diffrn_reflns_number 62023
_diffrn_reflns_theta_full 26.03
_diffrn_reflns_theta_max 26.03
_diffrn_reflns_theta_min 1.91
_diffrn_standards_decay_% none
_exptl_absorpt_coefficient_mu 1.894
_exptl_absorpt_correction_T_max 0.873
_exptl_absorpt_correction_T_min 0.719
_exptl_absorpt_correction_type gaussian
_exptl_absorpt_process_details
;
   P. Coppens, L. Leiserowitz, D Rabinovich, Acta Cryst.
   (1965), 18, 1035-1038
;
_exptl_crystal_colour blue
_exptl_crystal_density_diffrn 1.675
_exptl_crystal_density_method 'not measured'
_exptl_crystal_description block
_exptl_crystal_F_000 2724
_exptl_crystal_size_max 0.18
_exptl_crystal_size_mid 0.14
_exptl_crystal_size_min 0.08
_refine_diff_density_max 0.96
_refine_diff_density_min -0.61
_refine_diff_density_rms 0.12
_refine_ls_extinction_coef 0.00021(8)
_refine_ls_extinction_expression Fc^*^=kFc[1+0.001xFc^2^\l^3^/sin(2\q)]^-1/4^
_refine_ls_extinction_method SHELXL
_refine_ls_goodness_of_fit_ref 1.030
_refine_ls_hydrogen_treatment mixed
_refine_ls_matrix_type full
_refine_ls_number_parameters 647
_refine_ls_number_reflns 10017
_refine_ls_number_restraints 7
_refine_ls_restrained_S_all 1.032
_refine_ls_R_factor_all 0.1239
_refine_ls_R_factor_gt 0.0621
_refine_ls_shift/su_max 0.001
_refine_ls_shift/su_mean 0.000
_refine_ls_structure_factor_coef Fsqd
_refine_ls_weighting_details 'calc w=1/[\s^2^(Fo^2^)+(0.0400P)^2^+27.7136P] where P=(Fo^2^+2Fc^2^)/3'
_refine_ls_weighting_scheme calc
_refine_ls_wR_factor_gt 0.1239
_refine_ls_wR_factor_ref 0.1417
_reflns_number_gt 6246
_reflns_number_total 10017
_reflns_threshold_expression >2sigma(I)
_cod_data_source_file ic051647tsup1.cif
_cod_data_source_block compound_4
_cod_original_sg_symbol_H-M 'P 21/n'
_cod_original_formula_sum 'C26.50 H70 Cl4 Cu4 N8 O26.50'
_cod_database_code 4331835

loop_
_symmetry_equiv_pos_as_xyz
'x, y, z'
'-x+1/2, y+1/2, -z+1/2'
'-x, -y, -z'
'x-1/2, -y-1/2, z-1/2'

loop_
_atom_site_label
_atom_site_type_symbol
_atom_site_fract_x
_atom_site_fract_y
_atom_site_fract_z
_atom_site_U_iso_or_equiv
_atom_site_adp_type
_atom_site_occupancy
_atom_site_symmetry_multiplicity
_atom_site_calc_flag
_atom_site_refinement_flags
_atom_site_disorder_assembly
_atom_site_disorder_group
Cu1 Cu 0.20235(6) 0.25386(3) 0.57878(3) 0.02205(19) Uani 1 1 d . . .
Cu2 Cu 0.37363(6) 0.25507(3) 0.47295(4) 0.02213(19) Uani 1 1 d . . .
Cu3 Cu 0.40101(6) 0.15843(3) 0.58432(4) 0.02147(19) Uani 1 1 d . . .
Cu4 Cu 0.17065(6) 0.16230(3) 0.46396(4) 0.02142(19) Uani 1 1 d . . .
Cl1 Cl 0.66936(14) 0.27335(6) 0.69335(8) 0.0298(4) Uani 1 1 d . . .
Cl2 Cl 0.97753(15) 0.13504(7) 0.66087(9) 0.0378(4) Uani 1 1 d . . .
Cl3 Cl 0.41320(14) 0.21590(6) 0.85624(8) 0.0290(4) Uani 1 1 d . . .
Cl4 Cl 0.57433(14) 0.13287(6) 0.37630(8) 0.0269(4) Uani 1 1 d . . .
O1 O 0.3865(3) 0.24884(15) 0.57494(19) 0.0217(9) Uani 1 1 d . . .
H1 H 0.4504 0.2708 0.6071 0.026 Uiso 1 1 calc R . .
O2 O 0.1903(3) 0.25184(15) 0.47712(19) 0.0214(9) Uani 1 1 d . . .
H2 H 0.1276 0.2751 0.4463 0.026 Uiso 1 1 calc R . .
O3 O 0.2113(3) 0.16604(14) 0.56685(19) 0.0211(9) Uani 1 1 d . . .
H3 H 0.1617 0.1436 0.5935 0.025 Uiso 1 1 calc R . .
O4 O 0.3608(3) 0.16605(15) 0.48257(19) 0.0215(9) Uani 1 1 d . . .
H4 H 0.4078 0.1437 0.4544 0.026 Uiso 1 1 calc R . .
O5 O 0.2117(6) 0.41977(18) 0.5689(3) 0.0596(15) Uani 1 1 d . . .
H5 H 0.2547 0.4372 0.6020 0.089 Uiso 1 1 calc R . .
O6 O 0.3892(6) 0.42227(19) 0.4898(3) 0.0690(17) Uani 1 1 d . . .
H6 H 0.4586 0.4365 0.5092 0.104 Uiso 1 1 calc R . .
O7 O 0.2994(4) -0.00167(17) 0.5964(2) 0.0419(12) Uani 1 1 d . . .
H7 H 0.2969 -0.0078 0.5541 0.063 Uiso 1 1 calc R . .
O8 O 0.2138(4) -0.00336(16) 0.4488(2) 0.0400(12) Uani 1 1 d . . .
H8 H 0.2137 -0.0103 0.4906 0.060 Uiso 1 1 calc R . .
O11 O 0.6467(5) 0.2236(2) 0.7206(3) 0.0689(18) Uani 1 1 d . . .
O12 O 0.7708(4) 0.29912(17) 0.7408(2) 0.0379(11) Uani 1 1 d . . .
O13 O 0.7044(5) 0.2645(3) 0.6281(3) 0.0694(18) Uani 1 1 d . . .
O14 O 0.5535(4) 0.30347(18) 0.6833(3) 0.0471(13) Uani 1 1 d . . .
O21 O 1.0541(6) 0.1758(2) 0.6974(3) 0.074(2) Uani 1 1 d . . .
O22 O 1.0586(5) 0.0992(2) 0.6333(3) 0.0618(16) Uani 1 1 d . . .
O23 O 0.9083(5) 0.1080(2) 0.7043(3) 0.0582(16) Uani 1 1 d . . .
O24 O 0.8915(5) 0.1577(2) 0.6025(3) 0.0669(16) Uani 1 1 d . . .
O31 O 0.3114(4) 0.18746(18) 0.8142(2) 0.0383(11) Uani 1 1 d . . .
O32 O 0.3748(5) 0.2370(2) 0.9160(2) 0.0554(15) Uani 1 1 d . . .
O33 O 0.4489(5) 0.2584(2) 0.8167(3) 0.0648(17) Uani 1 1 d . . .
O34 O 0.5232(5) 0.1829(2) 0.8780(3) 0.0595(16) Uani 1 1 d . . .
O41 O 0.6235(4) 0.10022(17) 0.3282(2) 0.0364(11) Uani 1 1 d . A .
O42 O 0.6694(7) 0.1701(3) 0.4031(5) 0.086(3) Uani 0.822(11) 1 d P A .
O43 O 0.4619(7) 0.1595(3) 0.3440(3) 0.063(3) Uani 0.822(11) 1 d P A .
O44 O 0.5478(9) 0.1015(2) 0.4311(4) 0.074(3) Uani 0.822(11) 1 d P A .
O42' O 0.546(3) 0.1841(10) 0.3508(13) 0.033(8) Uiso 0.178(11) 1 d P A 1
O43' O 0.451(2) 0.1085(9) 0.3811(13) 0.030(8) Uiso 0.178(11) 1 d P A 1
O44' O 0.651(2) 0.1399(10) 0.4423(12) 0.025(7) Uiso 0.178(11) 1 d P A 1
N1 N 0.2374(5) 0.26855(19) 0.6812(2) 0.0261(12) Uani 1 1 d . . .
H1A H 0.2092 0.2405 0.7031 0.031 Uiso 1 1 calc R . .
H1B H 0.3251 0.2707 0.6969 0.031 Uiso 1 1 calc R . .
N2 N 0.0148(4) 0.2680(2) 0.5711(3) 0.0306(13) Uani 1 1 d . . .
H2A H -0.0236 0.2696 0.5247 0.037 Uiso 1 1 calc R . .
H2B H -0.0205 0.2400 0.5898 0.037 Uiso 1 1 calc R . .
N3 N 0.3343(5) 0.2735(2) 0.3722(2) 0.0311(13) Uani 1 1 d . . .
H3A H 0.3560 0.2455 0.3478 0.037 Uiso 1 1 calc R . .
H3B H 0.2468 0.2781 0.3587 0.037 Uiso 1 1 calc R . .
N4 N 0.5618(4) 0.2663(2) 0.4788(3) 0.0286(12) Uani 1 1 d . . .
H4A H 0.6018 0.2666 0.5250 0.034 Uiso 1 1 calc R . .
H4B H 0.5931 0.2381 0.4586 0.034 Uiso 1 1 calc R . .
N5 N 0.4190(5) 0.15019(18) 0.6873(2) 0.0238(11) Uani 1 1 d . . .
H5A H 0.4702 0.1769 0.7086 0.029 Uiso 1 1 calc R . .
H5B H 0.3389 0.1549 0.6973 0.029 Uiso 1 1 calc R . .
N6 N 0.5774(4) 0.1296(2) 0.5897(3) 0.0284(12) Uani 1 1 d . . .
H6A H 0.5883 0.1235 0.5452 0.034 Uiso 1 1 calc R . .
H6B H 0.6362 0.1545 0.6090 0.034 Uiso 1 1 calc R . .
N7 N -0.0148(4) 0.14419(19) 0.4571(3) 0.0260(12) Uani 1 1 d . . .
H7A H -0.0291 0.1393 0.5012 0.031 Uiso 1 1 calc R . .
H7B H -0.0645 0.1719 0.4377 0.031 Uiso 1 1 calc R . .
N8 N 0.1528(5) 0.15404(19) 0.3608(2) 0.0250(11) Uani 1 1 d . . .
H8A H 0.1094 0.1827 0.3396 0.030 Uiso 1 1 calc R . .
H8B H 0.2341 0.1549 0.3514 0.030 Uiso 1 1 calc R . .
C11 C 0.1781(6) 0.3169(2) 0.7037(3) 0.0278(14) Uani 1 1 d . . .
H11 H 0.2040 0.3195 0.7556 0.033 Uiso 1 1 calc R . .
C12 C 0.0334(6) 0.3128(3) 0.6844(3) 0.0328(16) Uani 1 1 d . . .
H12A H -0.0047 0.3410 0.7080 0.039 Uiso 1 1 calc R . .
H12B H 0.0066 0.2790 0.7014 0.039 Uiso 1 1 calc R . .
C13 C -0.0192(6) 0.3166(3) 0.6057(3) 0.0372(17) Uani 1 1 d . . .
H13 H -0.1151 0.3190 0.5975 0.045 Uiso 1 1 calc R . .
C14 C 0.0299(7) 0.3644(3) 0.5758(4) 0.048(2) Uani 1 1 d . . .
H14A H -0.0105 0.3954 0.5922 0.057 Uiso 1 1 calc R . .
H14B H 0.0027 0.3631 0.5245 0.057 Uiso 1 1 calc R . .
C15 C 0.1754(7) 0.3708(3) 0.5949(4) 0.0412(18) Uani 1 1 d . . .
H15 H 0.2141 0.3424 0.5710 0.049 Uiso 1 1 calc R . .
C16 C 0.2271(7) 0.3649(3) 0.6725(3) 0.0375(17) Uani 1 1 d . . .
H16A H 0.3222 0.3634 0.6813 0.045 Uiso 1 1 calc R . .
H16B H 0.2032 0.3962 0.6965 0.045 Uiso 1 1 calc R . .
C21 C 0.3992(6) 0.3214(3) 0.3508(3) 0.0363(17) Uani 1 1 d . . .
H21 H 0.3714 0.3259 0.2993 0.044 Uiso 1 1 calc R . .
C22 C 0.5435(6) 0.3136(3) 0.3686(3) 0.0319(15) Uani 1 1 d . . .
H22A H 0.5641 0.2797 0.3493 0.038 Uiso 1 1 calc R . .
H22B H 0.5846 0.3413 0.3457 0.038 Uiso 1 1 calc R . .
C23 C 0.6007(6) 0.3144(3) 0.4459(3) 0.0328(16) Uani 1 1 d . . .
H23 H 0.6966 0.3147 0.4526 0.039 Uiso 1 1 calc R . .
C24 C 0.5597(6) 0.3623(3) 0.4803(4) 0.0404(17) Uani 1 1 d . . .
H24A H 0.6036 0.3930 0.4656 0.048 Uiso 1 1 calc R . .
H24B H 0.5890 0.3587 0.5314 0.048 Uiso 1 1 calc R . .
C25 C 0.4154(7) 0.3722(3) 0.4639(4) 0.0448(19) Uani 1 1 d . . .
H25 H 0.3728 0.3450 0.4878 0.054 Uiso 1 1 calc R . .
C26 C 0.3602(7) 0.3694(3) 0.3864(4) 0.0463(19) Uani 1 1 d . . .
H26A H 0.3881 0.4008 0.3640 0.056 Uiso 1 1 calc R . .
H26B H 0.2652 0.3704 0.3788 0.056 Uiso 1 1 calc R . .
C31 C 0.4727(6) 0.1002(2) 0.7209(3) 0.0291(15) Uani 1 1 d . . .
H31 H 0.4790 0.1032 0.7722 0.035 Uiso 1 1 calc R . .
C32 C 0.6064(5) 0.0910(3) 0.7076(3) 0.0290(15) Uani 1 1 d . . .
H32A H 0.6457 0.0611 0.7362 0.035 Uiso 1 1 calc R . .
H32B H 0.6599 0.1221 0.7228 0.035 Uiso 1 1 calc R . .
C33 C 0.6078(6) 0.0799(2) 0.6312(3) 0.0314(15) Uani 1 1 d . . .
H33 H 0.6963 0.0684 0.6281 0.038 Uiso 1 1 calc R . .
C34 C 0.5131(6) 0.0363(3) 0.6022(4) 0.0362(16) Uani 1 1 d . . .
H34A H 0.5489 0.0027 0.6221 0.043 Uiso 1 1 calc R . .
H34B H 0.5053 0.0345 0.5511 0.043 Uiso 1 1 calc R . .
C35 C 0.3783(6) 0.0430(2) 0.6176(3) 0.0308(15) Uani 1 1 d . . .
H35 H 0.3370 0.0735 0.5898 0.037 Uiso 1 1 calc R . .
C36 C 0.3832(6) 0.0549(2) 0.6937(3) 0.0328(16) Uani 1 1 d . . .
H36A H 0.4125 0.0234 0.7217 0.039 Uiso 1 1 calc R . .
H36B H 0.2954 0.0633 0.7000 0.039 Uiso 1 1 calc R . .
C41 C -0.0574(6) 0.0966(2) 0.4149(3) 0.0270(14) Uani 1 1 d . . .
H41 H -0.1492 0.0899 0.4169 0.032 Uiso 1 1 calc R . .
C42 C -0.0514(6) 0.1054(3) 0.3391(3) 0.0304(15) Uani 1 1 d . . .
H42A H -0.0939 0.1389 0.3235 0.036 Uiso 1 1 calc R . .
H42B H -0.0999 0.0773 0.3105 0.036 Uiso 1 1 calc R . .
C43 C 0.0864(6) 0.1064(2) 0.3267(3) 0.0289(15) Uani 1 1 d . . .
H43 H 0.0833 0.1081 0.2755 0.035 Uiso 1 1 calc R . .
C44 C 0.1593(6) 0.0575(2) 0.3564(3) 0.0321(15) Uani 1 1 d . . .
H44A H 0.1217 0.0271 0.3282 0.039 Uiso 1 1 calc R . .
H44B H 0.2498 0.0608 0.3515 0.039 Uiso 1 1 calc R . .
C45 C 0.1577(6) 0.0467(2) 0.4318(3) 0.0298(15) Uani 1 1 d . . .
H45 H 0.2112 0.0736 0.4615 0.036 Uiso 1 1 calc R . .
C46 C 0.0207(6) 0.0488(2) 0.4446(3) 0.0298(15) Uani 1 1 d . . .
H46A H -0.0258 0.0172 0.4243 0.036 Uiso 1 1 calc R . .
H46B H 0.0253 0.0478 0.4955 0.036 Uiso 1 1 calc R . .
O1S O 0.0901(12) 0.5474(5) 0.5927(7) 0.078(4) Uiso 0.50 1 d PD B 1
C1S C -0.0257(16) 0.5317(7) 0.5906(10) 0.070(5) Uiso 0.50 1 d PD B 1
O2S O 0.1972(10) 0.5122(4) 0.6392(6) 0.065(3) Uiso 0.50 1 d PD . 2
C2S C 0.0696(14) 0.4971(7) 0.6174(9) 0.061(5) Uiso 0.50 1 d PD . 2
O3S O 0.4141(14) 0.5113(6) 0.7043(8) 0.091(4) Uiso 0.50 1 d PD C 1
C3S C 0.330(2) 0.5351(8) 0.6575(11) 0.092(7) Uiso 0.50 1 d PD C 1
O4S O 0.457(2) 0.4851(9) 0.6681(13) 0.068(7) Uiso 0.25 1 d PD D 2
C4S C 0.585(2) 0.4842(10) 0.6852(13) 0.032(6) Uiso 0.25 1 d PD D 2
O5S O 0.8126(16) 0.4383(6) 0.7006(9) 0.030(4) Uiso 0.25 1 d PD E 3
C5S C 0.731(4) 0.4471(19) 0.6553(19) 0.098(14) Uiso 0.25 1 d PD E 3
O6S O 0.8273(19) 0.4655(8) 0.6425(10) 0.049(5) Uiso 0.25 1 d PD . 2
C6S C 0.922(3) 0.4974(15) 0.641(2) 0.094(13) Uiso 0.25 1 d PD . 2
O7S O 0.5900(15) 0.4889(6) 0.5712(9) 0.029(4) Uiso 0.25 1 d PD F 1
C7S C 0.649(7) 0.470(3) 0.637(2) 0.18(3) Uiso 0.25 1 d PD F 1

loop_
_atom_site_aniso_label
_atom_site_aniso_U_11
_atom_site_aniso_U_22
_atom_site_aniso_U_33
_atom_site_aniso_U_23
_atom_site_aniso_U_13
_atom_site_aniso_U_12
Cu1 0.0181(4) 0.0302(4) 0.0184(4) -0.0034(3) 0.0051(3) 0.0012(3)
Cu2 0.0208(4) 0.0288(4) 0.0179(4) 0.0004(3) 0.0067(3) -0.0019(3)
Cu3 0.0190(4) 0.0277(4) 0.0188(4) -0.0003(3) 0.0064(3) 0.0009(3)
Cu4 0.0183(4) 0.0277(4) 0.0187(4) -0.0007(3) 0.0050(3) -0.0016(3)
Cl1 0.0260(8) 0.0397(9) 0.0230(8) -0.0042(7) 0.0033(7) -0.0045(7)
Cl2 0.0328(9) 0.0533(11) 0.0312(10) -0.0084(8) 0.0155(8) -0.0150(8)
Cl3 0.0255(8) 0.0387(9) 0.0228(8) -0.0036(7) 0.0049(7) -0.0069(7)
Cl4 0.0264(8) 0.0309(9) 0.0252(8) 0.0021(7) 0.0092(7) 0.0040(6)
O1 0.016(2) 0.031(2) 0.017(2) -0.0034(18) 0.0009(17) -0.0010(17)
O2 0.016(2) 0.027(2) 0.021(2) -0.0034(18) 0.0055(17) 0.0003(16)
O3 0.019(2) 0.026(2) 0.020(2) 0.0016(17) 0.0078(17) -0.0002(17)
O4 0.016(2) 0.032(2) 0.017(2) -0.0020(17) 0.0048(17) 0.0001(17)
O5 0.097(4) 0.030(3) 0.063(4) 0.003(3) 0.042(3) 0.001(3)
O6 0.097(5) 0.030(3) 0.097(5) -0.011(3) 0.059(4) -0.004(3)
O7 0.041(3) 0.033(3) 0.043(3) 0.000(2) -0.009(2) -0.008(2)
O8 0.054(3) 0.026(3) 0.040(3) 0.002(2) 0.008(2) 0.010(2)
O11 0.054(4) 0.055(4) 0.083(4) 0.021(3) -0.023(3) -0.021(3)
O12 0.028(2) 0.050(3) 0.033(3) -0.010(2) 0.000(2) -0.012(2)
O13 0.043(3) 0.139(6) 0.027(3) -0.018(3) 0.008(2) 0.007(3)
O14 0.031(3) 0.047(3) 0.057(3) -0.017(2) -0.005(2) 0.005(2)
O21 0.097(5) 0.091(5) 0.036(3) -0.018(3) 0.021(3) -0.068(4)
O22 0.064(4) 0.056(4) 0.083(4) 0.011(3) 0.055(3) 0.007(3)
O23 0.055(3) 0.082(4) 0.048(3) -0.019(3) 0.034(3) -0.037(3)
O24 0.039(3) 0.093(5) 0.065(4) 0.006(3) 0.004(3) 0.006(3)
O31 0.029(2) 0.053(3) 0.034(3) -0.015(2) 0.007(2) -0.013(2)
O32 0.045(3) 0.091(4) 0.033(3) -0.029(3) 0.014(2) -0.011(3)
O33 0.067(4) 0.080(4) 0.040(3) 0.015(3) -0.004(3) -0.038(3)
O34 0.037(3) 0.051(3) 0.078(4) -0.024(3) -0.016(3) 0.010(2)
O41 0.041(3) 0.046(3) 0.026(2) 0.001(2) 0.018(2) 0.016(2)
O42 0.053(5) 0.055(5) 0.152(9) -0.057(6) 0.026(5) -0.014(4)
O43 0.050(5) 0.106(7) 0.032(4) 0.008(4) 0.005(3) 0.046(5)
O44 0.144(8) 0.045(4) 0.056(5) 0.027(3) 0.073(5) 0.038(4)
N1 0.024(3) 0.034(3) 0.021(3) -0.004(2) 0.006(2) 0.001(2)
N2 0.020(3) 0.049(3) 0.023(3) -0.010(2) 0.004(2) 0.000(2)
N3 0.031(3) 0.043(3) 0.021(3) 0.004(2) 0.007(2) -0.002(2)
N4 0.024(3) 0.041(3) 0.022(3) -0.007(2) 0.009(2) 0.002(2)
N5 0.025(3) 0.025(3) 0.020(3) 0.000(2) 0.004(2) 0.001(2)
N6 0.024(3) 0.041(3) 0.021(3) -0.007(2) 0.006(2) -0.002(2)
N7 0.020(3) 0.029(3) 0.028(3) -0.001(2) 0.002(2) 0.001(2)
N8 0.023(3) 0.032(3) 0.022(3) 0.000(2) 0.007(2) -0.004(2)
C11 0.030(4) 0.034(4) 0.022(3) -0.013(3) 0.011(3) 0.002(3)
C12 0.024(3) 0.054(4) 0.022(4) -0.007(3) 0.009(3) 0.005(3)
C13 0.027(4) 0.052(5) 0.036(4) -0.006(3) 0.014(3) 0.011(3)
C14 0.056(5) 0.054(5) 0.035(4) 0.000(4) 0.013(4) 0.034(4)
C15 0.067(5) 0.026(4) 0.037(4) 0.003(3) 0.023(4) 0.009(3)
C16 0.040(4) 0.037(4) 0.040(4) -0.008(3) 0.019(3) -0.002(3)
C21 0.041(4) 0.043(4) 0.025(4) 0.012(3) 0.008(3) -0.007(3)
C22 0.039(4) 0.029(4) 0.033(4) -0.001(3) 0.019(3) -0.007(3)
C23 0.026(3) 0.045(4) 0.030(4) 0.001(3) 0.013(3) -0.016(3)
C24 0.043(4) 0.044(4) 0.037(4) -0.010(3) 0.014(3) -0.012(3)
C25 0.058(5) 0.023(4) 0.062(5) -0.005(3) 0.034(4) -0.003(3)
C26 0.047(5) 0.037(4) 0.061(5) 0.015(4) 0.025(4) 0.003(3)
C31 0.028(4) 0.038(4) 0.020(3) 0.003(3) 0.001(3) 0.003(3)
C32 0.021(3) 0.037(4) 0.026(4) -0.002(3) -0.003(3) 0.001(3)
C33 0.022(3) 0.034(4) 0.036(4) -0.005(3) 0.002(3) 0.006(3)
C34 0.032(4) 0.032(4) 0.039(4) -0.007(3) -0.002(3) 0.005(3)
C35 0.029(4) 0.022(3) 0.039(4) 0.003(3) -0.001(3) -0.003(3)
C36 0.033(4) 0.032(4) 0.033(4) 0.012(3) 0.005(3) -0.001(3)
C41 0.023(3) 0.030(4) 0.029(4) -0.001(3) 0.004(3) -0.005(3)
C42 0.028(4) 0.033(4) 0.027(4) -0.003(3) -0.001(3) -0.002(3)
C43 0.029(4) 0.038(4) 0.020(3) -0.004(3) 0.004(3) -0.004(3)
C44 0.033(4) 0.032(4) 0.033(4) -0.004(3) 0.009(3) 0.003(3)
C45 0.031(4) 0.031(4) 0.027(4) -0.002(3) 0.006(3) 0.002(3)
C46 0.034(4) 0.024(3) 0.033(4) 0.002(3) 0.011(3) -0.009(3)

loop_
_atom_type_symbol
_atom_type_description
_atom_type_scat_dispersion_real
_atom_type_scat_dispersion_imag
_atom_type_scat_source
Cu Cu 0.3201 1.2651 'International Tables Vol C Tables 4.2.6.8 and 6.1.1.4'
Cl Cl 0.1484 0.1585 'International Tables Vol C Tables 4.2.6.8 and 6.1.1.4'
O O 0.0106 0.0060 'International Tables Vol C Tables 4.2.6.8 and 6.1.1.4'
N N 0.0061 0.0033 'International Tables Vol C Tables 4.2.6.8 and 6.1.1.4'
C C 0.0033 0.0016 'International Tables Vol C Tables 4.2.6.8 and 6.1.1.4'
H H 0.0000 0.0000 'International Tables Vol C Tables 4.2.6.8 and 6.1.1.4'

loop_
_geom_angle_atom_site_label_1
_geom_angle_atom_site_label_2
_geom_angle_atom_site_label_3
_geom_angle
_geom_angle_site_symmetry_3
O2 Cu1 O1 79.41(15) .
O2 Cu1 N2 94.31(18) .
O1 Cu1 N2 170.8(2) .
O2 Cu1 N1 168.32(18) .
O1 Cu1 N1 94.09(17) .
N2 Cu1 N1 90.9(2) .
O2 Cu1 O3 82.23(14) .
O1 Cu1 O3 82.45(14) .
N2 Cu1 O3 103.54(18) .
N1 Cu1 O3 106.70(17) .
O2 Cu1 Cu2 39.61(10) .
O1 Cu1 Cu2 40.12(11) .
N2 Cu1 Cu2 132.62(15) .
N1 Cu1 Cu2 132.27(14) .
O3 Cu1 Cu2 84.01(9) .
O2 Cu2 O1 79.37(15) .
O2 Cu2 N3 92.63(19) .
O1 Cu2 N3 167.69(19) .
O2 Cu2 N4 171.92(18) .
O1 Cu2 N4 95.51(18) .
N3 Cu2 N4 91.3(2) .
O2 Cu2 O4 83.01(14) .
O1 Cu2 O4 80.20(14) .
N3 Cu2 O4 108.32(18) .
N4 Cu2 O4 102.40(17) .
O2 Cu2 Cu1 39.75(11) .
O1 Cu2 Cu1 39.96(10) .
N3 Cu2 Cu1 130.57(15) .
N4 Cu2 Cu1 134.24(14) .
O4 Cu2 Cu1 83.05(9) .
O4 Cu3 O3 79.39(15) .
O4 Cu3 N6 95.42(18) .
O3 Cu3 N6 162.68(18) .
O4 Cu3 N5 173.05(18) .
O3 Cu3 N5 93.73(18) .
N6 Cu3 N5 90.9(2) .
O4 Cu3 O1 79.85(14) .
O3 Cu3 O1 80.79(14) .
N6 Cu3 O1 114.80(17) .
N5 Cu3 O1 100.13(16) .
O4 Cu3 Cu4 39.98(10) .
O3 Cu3 Cu4 40.04(11) .
N6 Cu3 Cu4 130.60(14) .
N5 Cu3 Cu4 133.07(14) .
O1 Cu3 Cu4 82.88(9) .
O3 Cu4 O4 79.14(15) .
O3 Cu4 N7 94.77(18) .
O4 Cu4 N7 167.58(18) .
O3 Cu4 N8 172.28(18) .
O4 Cu4 N8 94.00(18) .
N7 Cu4 N8 91.3(2) .
O3 Cu4 O2 80.93(14) .
O4 Cu4 O2 82.30(14) .
N7 Cu4 O2 107.61(16) .
N8 Cu4 O2 101.81(17) .
O3 Cu4 Cu3 40.18(10) .
O4 Cu4 Cu3 39.60(11) .
N7 Cu4 Cu3 132.05(15) .
N8 Cu4 Cu3 132.47(14) .
O2 Cu4 Cu3 84.59(9) .
O11 Cl1 O13 106.9(4) .
O11 Cl1 O12 109.5(3) .
O13 Cl1 O12 110.9(3) .
O11 Cl1 O14 109.1(3) .
O13 Cl1 O14 109.9(3) .
O12 Cl1 O14 110.5(3) .
O23 Cl2 O21 111.6(3) .
O23 Cl2 O24 110.8(3) .
O21 Cl2 O24 108.0(4) .
O23 Cl2 O22 110.0(3) .
O21 Cl2 O22 109.5(4) .
O24 Cl2 O22 106.9(4) .
O31 Cl3 O32 111.0(3) .
O31 Cl3 O33 109.3(3) .
O32 Cl3 O33 108.1(4) .
O31 Cl3 O34 110.3(3) .
O32 Cl3 O34 109.4(3) .
O33 Cl3 O34 108.6(4) .
O44' Cl4 O43 129.3(10) .
O44' Cl4 O42 47.9(10) .
O43 Cl4 O42 108.4(5) .
O44' Cl4 O42' 104.5(15) .
O43 Cl4 O42' 44.8(11) .
O42 Cl4 O42' 65.8(12) .
O44' Cl4 O44 62.4(11) .
O43 Cl4 O44 109.4(5) .
O42 Cl4 O44 109.9(6) .
O42' Cl4 O44 137.1(11) .
O44' Cl4 O41 117.7(10) .
O43 Cl4 O41 112.1(3) .
O42 Cl4 O41 108.0(4) .
O42' Cl4 O41 112.8(10) .
O44 Cl4 O41 109.0(3) .
O44' Cl4 O43' 110.6(14) .
O43 Cl4 O43' 63.4(10) .
O42 Cl4 O43' 147.3(10) .
O42' Cl4 O43' 106.7(15) .
O44 Cl4 O43' 52.5(10) .
O41 Cl4 O43' 104.1(9) .
Cu1 O1 Cu2 99.92(16) .
Cu1 O1 Cu3 96.41(15) .
Cu2 O1 Cu3 98.60(15) .
Cu2 O2 Cu1 100.64(16) .
Cu2 O2 Cu4 96.00(15) .
Cu1 O2 Cu4 97.14(16) .
Cu4 O3 Cu3 99.78(16) .
Cu4 O3 Cu1 98.55(15) .
Cu3 O3 Cu1 98.20(15) .
Cu3 O4 Cu4 100.42(16) .
Cu3 O4 Cu2 100.27(16) .
Cu4 O4 Cu2 96.26(15) .
O44' O42 Cl4 65.2(12) .
O44' O42 O42' 111.6(17) .
Cl4 O42 O42' 57.3(10) .
O42' O43 Cl4 68.0(14) .
O42' O43 O43' 126.2(17) .
Cl4 O43 O43' 60.5(9) .
O43' O44 Cl4 66.0(11) .
O43' O44 O44' 118.9(15) .
Cl4 O44 O44' 57.9(10) .
O43 O42' Cl4 67.2(14) .
O43 O42' O42 121(2) .
Cl4 O42' O42 56.9(10) .
O44 O43' Cl4 61.5(11) .
O44 O43' O43 111.0(16) .
Cl4 O43' O43 56.2(9) .
O42 O44' Cl4 66.9(13) .
O42 O44' O44 126.1(19) .
Cl4 O44' O44 59.7(10) .
C11 N1 Cu1 116.7(4) .
C13 N2 Cu1 116.5(4) .
C21 N3 Cu2 117.1(4) .
C23 N4 Cu2 117.3(4) .
C31 N5 Cu3 118.8(4) .
C33 N6 Cu3 115.8(4) .
C41 N7 Cu4 114.1(4) .
C43 N8 Cu4 118.3(4) .
N1 C11 C12 109.7(5) .
N1 C11 C16 110.6(5) .
C12 C11 C16 111.9(5) .
C11 C12 C13 112.9(5) .
C14 C13 N2 111.5(5) .
C14 C13 C12 111.3(6) .
N2 C13 C12 109.4(5) .
C13 C14 C15 114.2(6) .
O5 C15 C16 112.0(6) .
O5 C15 C14 109.9(6) .
C16 C15 C14 112.0(6) .
C11 C16 C15 113.8(5) .
N3 C21 C22 109.2(5) .
N3 C21 C26 110.4(5) .
C22 C21 C26 111.2(6) .
C23 C22 C21 113.9(5) .
N4 C23 C24 110.3(5) .
N4 C23 C22 109.4(5) .
C24 C23 C22 111.6(6) .
C23 C24 C25 114.5(5) .
O6 C25 C26 109.7(6) .
O6 C25 C24 109.7(6) .
C26 C25 C24 111.5(6) .
C25 C26 C21 114.5(6) .
N5 C31 C32 110.0(5) .
N5 C31 C36 110.2(5) .
C32 C31 C36 111.1(5) .
C31 C32 C33 113.5(5) .
N6 C33 C32 109.1(5) .
N6 C33 C34 111.4(5) .
C32 C33 C34 111.1(5) .
C33 C34 C35 114.4(5) .
O7 C35 C36 110.2(5) .
O7 C35 C34 111.6(5) .
C36 C35 C34 112.0(5) .
C35 C36 C31 112.8(5) .
N7 C41 C42 110.6(5) .
N7 C41 C46 111.4(5) .
C42 C41 C46 111.4(5) .
C41 C42 C43 113.2(5) .
N8 C43 C44 110.2(5) .
N8 C43 C42 108.7(5) .
C44 C43 C42 110.5(5) .
C45 C44 C43 114.6(5) .
O8 C45 C44 107.8(5) .
O8 C45 C46 111.0(5) .
C44 C45 C46 111.1(5) .
C41 C46 C45 115.2(5) .
O2S C2S C6S 143.0(19) 1_455
O6S C6S C2S 139(3) 1_655

loop_
_geom_bond_atom_site_label_1
_geom_bond_atom_site_label_2
_geom_bond_distance
_geom_bond_site_symmetry_2
Cu1 N1 2.004(5) .
Cu1 N2 2.002(5) .
Cu1 O1 1.979(4) .
Cu1 O2 1.975(4) .
Cu1 O3 2.268(4) .
Cu1 Cu2 3.0348(9) .
Cu2 O1 1.985(4) .
Cu2 O2 1.969(4) .
Cu2 O4 2.297(4) .
Cu2 N3 1.992(5) .
Cu2 N4 2.001(5) .
Cu3 O4 1.964(4) .
Cu3 O3 1.984(4) .
Cu3 N6 1.998(5) .
Cu3 N5 2.003(5) .
Cu3 O1 2.328(4) .
Cu3 Cu4 3.0309(9) .
Cu4 O3 1.979(4) .
Cu4 O4 1.980(4) .
Cu4 N7 2.003(5) .
Cu4 N8 2.007(5) .
Cu4 O2 2.315(4) .
Cl1 O11 1.422(5) .
Cl1 O13 1.425(5) .
Cl1 O12 1.431(4) .
Cl1 O14 1.432(5) .
Cl2 O23 1.417(5) .
Cl2 O21 1.423(5) .
Cl2 O24 1.433(6) .
Cl2 O22 1.441(5) .
Cl3 O31 1.419(4) .
Cl3 O32 1.427(5) .
Cl3 O33 1.434(5) .
Cl3 O34 1.434(5) .
Cl4 O44' 1.39(2) .
Cl4 O43 1.408(6) .
Cl4 O42 1.410(7) .
Cl4 O42' 1.42(2) .
Cl4 O44 1.418(6) .
Cl4 O41 1.440(4) .
Cl4 O43' 1.47(2) .
O5 C15 1.439(8) .
O6 C25 1.429(8) .
O7 C35 1.430(7) .
O8 C45 1.426(7) .
O42 O44' 1.14(2) .
O42 O42' 1.53(3) .
O43 O42' 1.08(3) .
O43 O43' 1.51(2) .
O44 O43' 1.28(2) .
O44 O44' 1.46(3) .
N1 C11 1.498(7) .
N2 C13 1.499(8) .
N3 C21 1.509(8) .
N4 C23 1.490(8) .
N5 C31 1.499(7) .
N6 C33 1.509(8) .
N7 C41 1.492(7) .
N8 C43 1.497(7) .
C11 C12 1.509(8) .
C11 C16 1.515(9) .
C12 C13 1.533(9) .
C13 C14 1.499(10) .
C14 C15 1.523(10) .
C15 C16 1.517(9) .
C21 C22 1.515(9) .
C21 C26 1.516(10) .
C22 C23 1.514(9) .
C23 C24 1.508(9) .
C24 C25 1.522(10) .
C25 C26 1.516(10) .
C31 C32 1.516(8) .
C31 C36 1.525(9) .
C32 C33 1.530(9) .
C33 C34 1.533(9) .
C34 C35 1.534(9) .
C35 C36 1.517(9) .
C41 C42 1.519(8) .
C41 C46 1.525(8) .
C42 C43 1.535(8) .
C43 C44 1.525(9) .
C44 C45 1.511(9) .
C45 C46 1.530(8) .
O1S C1S 1.288(15) .
O2S C2S 1.390(14) .
C2S C6S 1.72(4) 1_455
O3S C3S 1.290(15) .
O4S C4S 1.331(17) .
O5S C5S 1.126(19) .
O6S C6S 1.304(19) .
C6S C2S 1.72(4) 1_655
O7S C7S 1.41(2) .
